data_1532783
loop_
_publ_author_name
'Li Guobao'
'Liu Shixiang'
'Liao Fuhui'
'Uesu, Y.'
'Jing Xiping'
'Tian Shujian'
'Lin Jianhua'
'Kohn, K.'
'Di Nai-Li'
'Terauchi, M.'
'Saitoh, K.'
'Cheng Zhaohua'

_publ_section_title
;
 The structural and electric properties of the perovskite system (BaTi O3)
 - (Ba (Fe0.5 Ta0.5) O3)
;
_journal_name_full 'Journal of Solid State Chemistry'
_journal_page_first 1695
_journal_page_last 1703
_journal_volume 177
_journal_year 2004
_chemical_formula_sum 'Ba Fe0.5 O3 Ta0.5'
_chemical_name_systematic 'Ba ((Fe0.5 Ta0.5) O3)'
_space_group_IT_number 156
_symmetry_space_group_name_Hall 'P 3 -2"'
_symmetry_space_group_name_H-M 'P 3 m 1'
_cell_angle_alpha 90
_cell_angle_beta 90
_cell_angle_gamma 120
_cell_formula_units_Z 6
_cell_length_a 5.7414
_cell_length_b 5.7414
_cell_length_c 14.0634
_cell_volume 401.473
_citation_journal_id_ASTM JSSCBI
_cod_data_source_file LiGuobao_JSSCBI_2004_1708.cif
_cod_data_source_block Ba1Fe0.5O3Ta0.5
_cod_original_cell_volume 401.4732
_cod_original_formula_sum 'Ba1 Fe0.5 O3 Ta0.5'
_cod_database_code 1532783

loop_
_symmetry_equiv_pos_as_xyz
x,y,z
-y,x-y,z
-x+y,-x,z
-y,-x,z
x,x-y,z
-x+y,y,z

loop_
_atom_site_label
_atom_site_type_symbol
_atom_site_fract_x
_atom_site_fract_y
_atom_site_fract_z
_atom_site_occupancy
_atom_site_U_iso_or_equiv
O2 O-2 0.1633 0.8367 0.1767 1 0.0
Fe6 Fe+3 0.6667 0.3333 0.4267 0.5 0.0
Ba2 Ba+2 0 0 0.4999 1 0.0
O1 O-2 0.1633 0.8367 0.6767 1 0.0
Ta6 Ta+5 0.6667 0.3333 0.4267 0.5 0.0
Ta1 Ta+5 0 0 0.7594 0.5 0.0
Fe4 Fe+3 0.3333 0.6667 0.093 0.5 0.0
Ta5 Ta+5 0.6667 0.3333 0.9265 0.5 0.0
Ba6 Ba+2 0.6667 0.3333 0.1663 1 0.0
O5 O-2 0.83 0.17 0.8434 1 0.0
O6 O-2 0.83 0.17 0.3434 1 0.0
O3 O-2 0.4967 0.5033 0.0101 1 0.0
Fe5 Fe+3 0.6667 0.3333 0.9265 0.5 0.0
Ba1 Ba+2 0 0 0 1 0.0
Ba3 Ba+2 0.3333 0.6667 0.8331 1 0.0
Ba4 Ba+2 0.3333 0.6667 0.3331 1 0.0
Ba5 Ba+2 0.6667 0.3333 0.6663 1 0.0
O4 O-2 0.4967 0.5033 0.5101 1 0.0
Fe2 Fe+3 0 0 0.2595 0.5 0.0
Ta2 Ta+5 0 0 0.2595 0.5 0.0
Ta3 Ta+5 0.3333 0.6667 0.5929 0.5 0.0
Ta4 Ta+5 0.3333 0.6667 0.093 0.5 0.0
Fe3 Fe+3 0.3333 0.6667 0.5929 0.5 0.0
Fe1 Fe+3 0 0 0.7594 0.5 0.0
